data_7231536
loop_
_publ_author_name
'Kawahata, Masatoshi'
'Hyodo, Tadashi'
'Tominaga, Masahide'
'Yamaguchi, Kentaro'

_publ_section_title
;
 Separation of p-xylene from aromatic compounds through specific inclusion
 by acyclic host molecule
;
_journal_issue 38
_journal_name_full CrystEngComm
_journal_page_first 5667
_journal_paper_doi 10.1039/C8CE01101J
_journal_volume 20
_journal_year 2018
_chemical_formula_sum 'C34 H34 Cl2 N4 O6'
_chemical_formula_weight 665.55
_space_group_crystal_system monoclinic
_space_group_IT_number 15
_space_group_name_Hall '-C 2yc'
_space_group_name_H-M_alt 'C 1 2/c 1'
_symmetry_space_group_name_Hall '-C 2yc'
_symmetry_space_group_name_H-M 'C 1 2/c 1'
_atom_sites_solution_hydrogens geom
_audit_creation_method SHELXL-2016/6
_audit_update_record
;
2018-06-12 deposited with the CCDC.
2018-09-17 downloaded from the CCDC.
;
_cell_angle_alpha 90
_cell_angle_beta 108.636(2)
_cell_angle_gamma 90
_cell_formula_units_Z 4
_cell_length_a 23.5127(11)
_cell_length_b 7.1104(3)
_cell_length_c 19.6874(9)
_cell_measurement_reflns_used 9896
_cell_measurement_temperature 100(2)
_cell_measurement_theta_max 77.97
_cell_measurement_theta_min 3.92
_cell_volume 3118.9(2)
_computing_cell_refinement 'SAINT (Bruker AXS, 2015)'
_computing_data_collection 'APEX3 (Bruker AXS, 2015)'
_computing_data_reduction 'SAINT (Bruker AXS, 2015)'
_computing_molecular_graphics 'ORTEP-3 for Windows (Farrugia, 1997)'
_computing_publication_material 'SHELXLE (H\"ubschle et al., 2011)'
_computing_structure_refinement 'SHELXL-2016/6 (Sheldrick, 2016)'
_computing_structure_solution 'SHELXT 2014/5 (Sheldrick, 2014)'
_diffrn_ambient_temperature 100(2)
_diffrn_detector_area_resol_mean 10.24
_diffrn_measured_fraction_theta_full 0.998
_diffrn_measured_fraction_theta_max 0.974
_diffrn_measurement_device_type 'BrukerD8 goniometer'
_diffrn_measurement_method 'omega and phi scans'
_diffrn_radiation_type CuK\a
_diffrn_radiation_wavelength 1.54178
_diffrn_reflns_av_R_equivalents 0.0272
_diffrn_reflns_av_unetI/netI 0.0147
_diffrn_reflns_Laue_measured_fraction_full 0.998
_diffrn_reflns_Laue_measured_fraction_max 0.974
_diffrn_reflns_limit_h_max 28
_diffrn_reflns_limit_h_min -29
_diffrn_reflns_limit_k_max 8
_diffrn_reflns_limit_k_min -8
_diffrn_reflns_limit_l_max 24
_diffrn_reflns_limit_l_min -24
_diffrn_reflns_number 20154
_diffrn_reflns_point_group_measured_fraction_full 0.998
_diffrn_reflns_point_group_measured_fraction_max 0.974
_diffrn_reflns_theta_full 67.679
_diffrn_reflns_theta_max 78.763
_diffrn_reflns_theta_min 3.968
_diffrn_source 'rotating-anode X-ray tube'
_exptl_absorpt_coefficient_mu 2.318
_exptl_absorpt_correction_T_max 0.8735
_exptl_absorpt_correction_T_min 0.7873
_exptl_absorpt_correction_type empirical
_exptl_absorpt_process_details 'SADABS Sheldrick 1996'
_exptl_crystal_colour colourless
_exptl_crystal_density_diffrn 1.417
_exptl_crystal_description prismatic
_exptl_crystal_F_000 1392
_exptl_crystal_size_max 0.100
_exptl_crystal_size_mid 0.100
_exptl_crystal_size_min 0.040
_refine_diff_density_max 0.267
_refine_diff_density_min -0.340
_refine_diff_density_rms 0.058
_refine_ls_extinction_method none
_refine_ls_goodness_of_fit_ref 1.092
_refine_ls_hydrogen_treatment constr
_refine_ls_matrix_type full
_refine_ls_number_parameters 211
_refine_ls_number_reflns 3273
_refine_ls_number_restraints 0
_refine_ls_restrained_S_all 1.092
_refine_ls_R_factor_all 0.0335
_refine_ls_R_factor_gt 0.0307
_refine_ls_shift/su_max 0.001
_refine_ls_shift/su_mean 0.000
_refine_ls_structure_factor_coef Fsqd
_refine_ls_weighting_details 'w=1/[\s^2^(Fo^2^)+(0.0493P)^2^+2.4128P] where P=(Fo^2^+2Fc^2^)/3'
_refine_ls_weighting_scheme calc
_refine_ls_wR_factor_gt 0.0867
_refine_ls_wR_factor_ref 0.0890
_reflns_Friedel_coverage 0.000
_reflns_number_gt 3022
_reflns_number_total 3273
_reflns_threshold_expression 'I > 2\s(I)'
_cod_data_source_file c8ce01101j2.cif
_cod_data_source_block Crystal1
_cod_depositor_comments 'Adding full bibliography for 7231535--7231536.cif.'
_cod_database_code 7231536
_shelx_shelxl_version_number 2016/6
_shelx_space_group_comment
;
The symmetry employed for this shelxl refinement is uniquely defined
by the following loop, which should always be used as a source of
symmetry information in preference to the above space-group names.
They are only intended as comments.
;
_shelx_estimated_absorpt_t_min 0.801
_shelx_estimated_absorpt_t_max 0.913

loop_
_space_group_symop_operation_xyz
'x, y, z'
'-x, y, -z+1/2'
'x+1/2, y+1/2, z'
'-x+1/2, y+1/2, -z+1/2'
'-x, -y, -z'
'x, -y, z-1/2'
'-x+1/2, -y+1/2, -z'
'x+1/2, -y+1/2, z-1/2'

loop_
_atom_site_label
_atom_site_type_symbol
_atom_site_fract_x
_atom_site_fract_y
_atom_site_fract_z
_atom_site_U_iso_or_equiv
_atom_site_adp_type
_atom_site_occupancy
_atom_site_site_symmetry_order
_atom_site_calc_flag
_atom_site_refinement_flags_posn
_atom_site_refinement_flags_adp
_atom_site_refinement_flags_occupancy
C1 C 0.46917(5) 0.26458(16) 0.29338(6) 0.0112(2) Uani 1 1 d . . .
C2 C 0.42292(5) 0.13757(16) 0.24017(6) 0.0137(2) Uani 1 1 d . . .
H2A H 0.402883 0.056948 0.266685 0.016 Uiso 1 1 calc R U .
H2B H 0.391876 0.216619 0.206426 0.016 Uiso 1 1 calc R U .
C3 C 0.45313(5) 0.01322(16) 0.19791(6) 0.0152(2) Uani 1 1 d . . .
H3 H 0.422090 -0.067841 0.163947 0.018 Uiso 1 1 calc R U .
C4 C 0.48331(5) 0.13706(16) 0.15509(6) 0.0135(2) Uani 1 1 d . . .
H4A H 0.452659 0.215443 0.120494 0.016 Uiso 1 1 calc R U .
H4B H 0.502604 0.056336 0.127782 0.016 Uiso 1 1 calc R U .
C5 C 0.500000 0.3855(2) 0.250000 0.0107(3) Uani 1 2 d S T P
H5A H 0.530350 0.467526 0.283313 0.013 Uiso 0.5 1 calc R U P
H5B H 0.469648 0.467519 0.216686 0.013 Uiso 0.5 1 calc R U P
C6 C 0.500000 -0.1118(2) 0.250000 0.0175(3) Uani 1 2 d S T P
H6A H 0.480478 -0.193361 0.276807 0.021 Uiso 0.5 1 calc R U P
H6B H 0.519524 -0.193356 0.223192 0.021 Uiso 0.5 1 calc R U P
C7 C 0.44044(5) 0.40099(16) 0.33303(6) 0.0123(2) Uani 1 1 d . . .
C8 C 0.47738(5) 0.52267(16) 0.38414(6) 0.0125(2) Uani 1 1 d . . .
H8 H 0.519757 0.510023 0.397585 0.015 Uiso 1 1 calc R U .
C9 C 0.45243(5) 0.66219(16) 0.41543(6) 0.0131(2) Uani 1 1 d . . .
C10 C 0.39014(5) 0.68093(16) 0.39489(6) 0.0152(2) Uani 1 1 d . . .
C11 C 0.35295(5) 0.55696(18) 0.34652(7) 0.0163(2) Uani 1 1 d . . .
C12 C 0.37821(5) 0.41635(17) 0.31573(6) 0.0153(2) Uani 1 1 d . . .
H12 H 0.352858 0.330443 0.282755 0.018 Uiso 1 1 calc R U .
C13 C 0.54792(5) 0.77839(17) 0.48675(6) 0.0161(2) Uani 1 1 d . . .
H13A H 0.565245 0.875021 0.522956 0.024 Uiso 1 1 calc R U .
H13B H 0.560865 0.800224 0.444777 0.024 Uiso 1 1 calc R U .
H13C H 0.561545 0.653978 0.506820 0.024 Uiso 1 1 calc R U .
C14 C 0.34693(5) 0.80169(17) 0.47863(6) 0.0153(2) Uani 1 1 d . . .
C15 C 0.32753(5) 0.61533(18) 0.55980(7) 0.0183(3) Uani 1 1 d . . .
C16 C 0.30266(5) 0.76375(19) 0.58614(7) 0.0190(3) Uani 1 1 d . . .
H16 H 0.286105 0.742708 0.623638 0.023 Uiso 1 1 calc R U .
C17 C 0.32396(5) 0.95708(18) 0.50536(7) 0.0182(3) Uani 1 1 d . . .
H17 H 0.324260 1.077857 0.484841 0.022 Uiso 1 1 calc R U .
C18 C 0.25359(6) 0.4421(2) 0.29203(10) 0.0354(4) Uani 1 1 d . . .
H18A H 0.212336 0.469088 0.290539 0.053 Uiso 1 1 calc R U .
H18B H 0.265993 0.319863 0.314988 0.053 Uiso 1 1 calc R U .
H18C H 0.255617 0.439105 0.243093 0.053 Uiso 1 1 calc R U .
N1 N 0.35003(5) 0.63127(15) 0.50616(6) 0.0169(2) Uani 1 1 d . . .
N2 N 0.30185(5) 0.93663(16) 0.55902(6) 0.0202(2) Uani 1 1 d . . .
O1 O 0.48371(4) 0.78711(12) 0.46585(5) 0.01658(19) Uani 1 1 d . . .
O2 O 0.36579(4) 0.83320(12) 0.42140(5) 0.01764(19) Uani 1 1 d . . .
O3 O 0.29266(4) 0.58516(14) 0.33206(5) 0.0229(2) Uani 1 1 d . . .
Cl1 Cl 0.32925(2) 0.39378(5) 0.59705(2) 0.03041(11) Uani 1 1 d . . .

loop_
_atom_site_aniso_label
_atom_site_aniso_U_11
_atom_site_aniso_U_22
_atom_site_aniso_U_33
_atom_site_aniso_U_23
_atom_site_aniso_U_13
_atom_site_aniso_U_12
C1 0.0136(5) 0.0104(5) 0.0111(5) -0.0003(4) 0.0061(4) -0.0004(4)
C2 0.0152(5) 0.0133(5) 0.0142(5) -0.0019(4) 0.0068(4) -0.0029(4)
C3 0.0204(6) 0.0119(5) 0.0159(6) -0.0034(4) 0.0094(5) -0.0045(4)
C4 0.0175(5) 0.0125(5) 0.0120(5) -0.0018(4) 0.0069(4) -0.0017(4)
C5 0.0126(7) 0.0095(7) 0.0112(7) 0.000 0.0053(6) 0.000
C6 0.0281(9) 0.0080(7) 0.0215(9) 0.000 0.0150(7) 0.000
C7 0.0168(5) 0.0107(5) 0.0117(5) 0.0017(4) 0.0078(4) 0.0007(4)
C8 0.0136(5) 0.0125(5) 0.0133(5) 0.0013(4) 0.0068(4) 0.0003(4)
C9 0.0178(6) 0.0108(5) 0.0124(5) 0.0001(4) 0.0072(4) -0.0016(4)
C10 0.0190(6) 0.0124(5) 0.0177(6) -0.0013(4) 0.0106(5) 0.0026(4)
C11 0.0143(5) 0.0175(6) 0.0188(6) -0.0007(5) 0.0077(5) 0.0011(4)
C12 0.0160(6) 0.0150(6) 0.0158(6) -0.0023(4) 0.0063(5) -0.0009(4)
C13 0.0164(6) 0.0149(6) 0.0170(6) -0.0020(4) 0.0055(5) -0.0019(4)
C14 0.0103(5) 0.0180(6) 0.0175(6) -0.0054(4) 0.0043(4) -0.0008(4)
C15 0.0158(6) 0.0205(6) 0.0180(6) -0.0019(5) 0.0044(5) 0.0007(4)
C16 0.0149(5) 0.0250(6) 0.0173(6) -0.0059(5) 0.0057(5) -0.0001(5)
C17 0.0155(5) 0.0164(6) 0.0233(6) -0.0064(5) 0.0070(5) -0.0006(4)
C18 0.0144(6) 0.0362(8) 0.0541(10) -0.0216(7) 0.0089(6) -0.0024(6)
N1 0.0141(5) 0.0181(5) 0.0190(5) -0.0037(4) 0.0061(4) 0.0011(4)
N2 0.0164(5) 0.0227(6) 0.0223(5) -0.0088(4) 0.0075(4) -0.0006(4)
O1 0.0169(4) 0.0150(4) 0.0192(4) -0.0062(3) 0.0077(3) -0.0017(3)
O2 0.0206(4) 0.0136(4) 0.0229(5) -0.0029(3) 0.0129(4) 0.0022(3)
O3 0.0137(4) 0.0240(5) 0.0311(5) -0.0101(4) 0.0072(4) 0.0011(3)
Cl1 0.0410(2) 0.02445(19) 0.0335(2) 0.00822(13) 0.02273(16) 0.00961(13)

loop_
_atom_type_symbol
_atom_type_description
_atom_type_scat_dispersion_real
_atom_type_scat_dispersion_imag
_atom_type_scat_source
C C 0.0181 0.0091 'International Tables Vol C Tables 4.2.6.8 and 6.1.1.4'
H H 0.0000 0.0000 'International Tables Vol C Tables 4.2.6.8 and 6.1.1.4'
N N 0.0311 0.0180 'International Tables Vol C Tables 4.2.6.8 and 6.1.1.4'
O O 0.0492 0.0322 'International Tables Vol C Tables 4.2.6.8 and 6.1.1.4'
Cl Cl 0.3639 0.7018 'International Tables Vol C Tables 4.2.6.8 and 6.1.1.4'

loop_
_geom_angle_atom_site_label_1
_geom_angle_atom_site_label_2
_geom_angle_atom_site_label_3
_geom_angle
_geom_angle_site_symmetry_1
_geom_angle_site_symmetry_3
C7 C1 C2 112.83(9) . .
C7 C1 C4 112.48(9) . 2_655
C2 C1 C4 107.99(9) . 2_655
C7 C1 C5 106.88(9) . .
C2 C1 C5 107.73(8) . .
C4 C1 C5 108.76(8) 2_655 .
C3 C2 C1 110.99(9) . .
C3 C2 H2A 109.4 . .
C1 C2 H2A 109.4 . .
C3 C2 H2B 109.4 . .
C1 C2 H2B 109.4 . .
H2A C2 H2B 108.0 . .
C6 C3 C2 109.32(9) . .
C6 C3 C4 109.91(9) . .
C2 C3 C4 109.96(9) . .
C6 C3 H3 109.2 . .
C2 C3 H3 109.2 . .
C4 C3 H3 109.2 . .
C3 C4 C1 109.87(9) . 2_655
C3 C4 H4A 109.7 . .
C1 C4 H4A 109.7 2_655 .
C3 C4 H4B 109.7 . .
C1 C4 H4B 109.7 2_655 .
H4A C4 H4B 108.2 . .
C1 C5 C1 112.40(12) . 2_655
C1 C5 H5A 109.1 . .
C1 C5 H5A 109.1 2_655 .
C1 C5 H5B 109.1 . .
C1 C5 H5B 109.1 2_655 .
H5A C5 H5B 107.9 . .
C3 C6 C3 108.82(13) 2_655 .
C3 C6 H6A 109.9 2_655 .
C3 C6 H6A 109.9 . .
C3 C6 H6B 109.9 2_655 .
C3 C6 H6B 109.9 . .
H6A C6 H6B 108.3 . .
C12 C7 C8 119.23(10) . .
C12 C7 C1 121.59(10) . .
C8 C7 C1 119.01(10) . .
C9 C8 C7 120.43(10) . .
C9 C8 H8 119.8 . .
C7 C8 H8 119.8 . .
O1 C9 C8 125.62(11) . .
O1 C9 C10 114.95(10) . .
C8 C9 C10 119.43(11) . .
C11 C10 C9 120.81(11) . .
C11 C10 O2 120.31(11) . .
C9 C10 O2 118.80(10) . .
O3 C11 C10 115.75(11) . .
O3 C11 C12 124.79(11) . .
C10 C11 C12 119.45(11) . .
C11 C12 C7 120.53(11) . .
C11 C12 H12 119.7 . .
C7 C12 H12 119.7 . .
O1 C13 H13A 109.5 . .
O1 C13 H13B 109.5 . .
H13A C13 H13B 109.5 . .
O1 C13 H13C 109.5 . .
H13A C13 H13C 109.5 . .
H13B C13 H13C 109.5 . .
N1 C14 O2 120.24(10) . .
N1 C14 C17 123.08(11) . .
O2 C14 C17 116.68(11) . .
N1 C15 C16 123.75(12) . .
N1 C15 Cl1 116.91(9) . .
C16 C15 Cl1 119.33(10) . .
N2 C16 C15 120.29(12) . .
N2 C16 H16 119.9 . .
C15 C16 H16 119.9 . .
N2 C17 C14 120.53(12) . .
N2 C17 H17 119.7 . .
C14 C17 H17 119.7 . .
O3 C18 H18A 109.5 . .
O3 C18 H18B 109.5 . .
H18A C18 H18B 109.5 . .
O3 C18 H18C 109.5 . .
H18A C18 H18C 109.5 . .
H18B C18 H18C 109.5 . .
C14 N1 C15 114.90(10) . .
C17 N2 C16 117.36(11) . .
C9 O1 C13 117.11(9) . .
C14 O2 C10 117.60(9) . .
C11 O3 C18 116.85(10) . .

loop_
_geom_bond_atom_site_label_1
_geom_bond_atom_site_label_2
_geom_bond_distance
_geom_bond_site_symmetry_2
C1 C7 1.5307(15) .
C1 C2 1.5387(15) .
C1 C4 1.5412(15) 2_655
C1 C5 1.5461(13) .
C2 C3 1.5352(16) .
C2 H2A 0.9900 .
C2 H2B 0.9900 .
C3 C6 1.5280(15) .
C3 C4 1.5401(15) .
C3 H3 1.0000 .
C4 H4A 0.9900 .
C4 H4B 0.9900 .
C5 H5A 0.9900 .
C5 H5B 0.9900 .
C6 H6A 0.9900 .
C6 H6B 0.9900 .
C7 C12 1.3967(16) .
C7 C8 1.3988(16) .
C8 C9 1.3923(16) .
C8 H8 0.9500 .
C9 O1 1.3596(14) .
C9 C10 1.3957(17) .
C10 C11 1.3843(17) .
C10 O2 1.4012(14) .
C11 O3 1.3685(14) .
C11 C12 1.3964(17) .
C12 H12 0.9500 .
C13 O1 1.4336(14) .
C13 H13A 0.9800 .
C13 H13B 0.9800 .
C13 H13C 0.9800 .
C14 N1 1.3200(17) .
C14 O2 1.3548(15) .
C14 C17 1.4040(16) .
C15 N1 1.3285(17) .
C15 C16 1.3850(18) .
C15 Cl1 1.7326(13) .
C16 N2 1.3380(18) .
C16 H16 0.9500 .
C17 N2 1.3260(17) .
C17 H17 0.9500 .
C18 O3 1.4272(16) .
C18 H18A 0.9800 .
C18 H18B 0.9800 .
C18 H18C 0.9800 .

loop_
_geom_torsion_atom_site_label_1
_geom_torsion_atom_site_label_2
_geom_torsion_atom_site_label_3
_geom_torsion_atom_site_label_4
_geom_torsion
_geom_torsion_site_symmetry_1
_geom_torsion_site_symmetry_4
C7 C1 C2 C3 175.98(9) . .
C4 C1 C2 C3 -59.07(12) 2_655 .
C5 C1 C2 C3 58.25(12) . .
C1 C2 C3 C6 60.40(12) . .
C1 C2 C3 C4 -60.34(12) . .
C6 C3 C4 C1 -60.84(12) . 2_655
C2 C3 C4 C1 59.55(12) . 2_655
C7 C1 C5 C1 -179.68(9) . 2_655
C2 C1 C5 C1 -58.17(7) . 2_655
C4 C1 C5 C1 58.65(7) 2_655 2_655
C2 C3 C6 C3 -60.02(7) . 2_655
C4 C3 C6 C3 60.75(7) . 2_655
C2 C1 C7 C12 -5.93(15) . .
C4 C1 C7 C12 -128.40(11) 2_655 .
C5 C1 C7 C12 112.30(11) . .
C2 C1 C7 C8 178.81(10) . .
C4 C1 C7 C8 56.34(13) 2_655 .
C5 C1 C7 C8 -62.96(12) . .
C12 C7 C8 C9 -2.43(17) . .
C1 C7 C8 C9 172.94(10) . .
C7 C8 C9 O1 179.49(10) . .
C7 C8 C9 C10 -0.59(17) . .
O1 C9 C10 C11 -176.89(10) . .
C8 C9 C10 C11 3.18(18) . .
O1 C9 C10 O2 6.19(16) . .
C8 C9 C10 O2 -173.74(10) . .
C9 C10 C11 O3 177.99(11) . .
O2 C10 C11 O3 -5.14(17) . .
C9 C10 C11 C12 -2.67(18) . .
O2 C10 C11 C12 174.20(11) . .
O3 C11 C12 C7 178.85(11) . .
C10 C11 C12 C7 -0.42(18) . .
C8 C7 C12 C11 2.95(17) . .
C1 C7 C12 C11 -172.30(11) . .
N1 C15 C16 N2 -2.02(19) . .
Cl1 C15 C16 N2 178.79(9) . .
N1 C14 C17 N2 -2.59(18) . .
O2 C14 C17 N2 176.71(11) . .
O2 C14 N1 C15 -176.79(10) . .
C17 C14 N1 C15 2.49(17) . .
C16 C15 N1 C14 -0.25(18) . .
Cl1 C15 N1 C14 178.96(9) . .
C14 C17 N2 C16 0.20(17) . .
C15 C16 N2 C17 1.93(18) . .
C8 C9 O1 C13 2.26(16) . .
C10 C9 O1 C13 -177.66(10) . .
N1 C14 O2 C10 -2.09(16) . .
C17 C14 O2 C10 178.58(10) . .
C11 C10 O2 C14 84.76(14) . .
C9 C10 O2 C14 -98.30(13) . .
C10 C11 O3 C18 -169.87(13) . .
C12 C11 O3 C18 10.83(19) . .
